data_7720445
loop_
_publ_author_name
'de Vere-Tucker, Matthew'
'Slawin, Alexandra M. Z.'
'Cordes, David B.'
'Stasch, Andreas'

_publ_section_title
;
 Synthesis of heteroleptic calcium amide complexes <i>via</i> manipulation
 of the Schlenk equilibrium.
;
_journal_issue 4
_journal_name_full 'Dalton transactions (Cambridge, England : 2003)'
_journal_page_first 1708
_journal_page_last 1715
_journal_paper_doi 10.1039/d5dt02949j
_journal_volume 55
_journal_year 2026
_chemical_formula_moiety 'C43 H77 Ca N3 O Si2, C4 H10 O'
_chemical_formula_sum 'C47 H87 Ca N3 O2 Si2'
_chemical_formula_weight 822.47
_space_group_crystal_system monoclinic
_space_group_IT_number 14
_space_group_name_Hall '-P 2ybc'
_space_group_name_H-M_alt 'P 1 21/c 1'
_atom_sites_solution_hydrogens geom
_atom_sites_solution_primary direct
_atom_sites_solution_secondary difmap
_audit_creation_date 2025-06-04
_audit_creation_method 'by CrystalStructure 4.3'
_audit_update_record
;
2025-12-08 deposited with the CCDC.	2025-12-23 downloaded from the CCDC.
;
_cell_angle_alpha 90.0000
_cell_angle_beta 92.196(4)
_cell_angle_gamma 90.0000
_cell_formula_units_Z 4
_cell_length_a 12.1402(14)
_cell_length_b 18.385(3)
_cell_length_c 22.976(3)
_cell_measurement_reflns_used 13574
_cell_measurement_temperature 93
_cell_measurement_theta_max 27.40
_cell_measurement_theta_min 2.20
_cell_volume 5124.4(12)
_computing_cell_refinement 'CrystalClear-SM Expert 2.1 b45'
_computing_data_collection 'CrystalClear-SM Expert 2.1 b45 (Rigaku, 2015)'
_computing_data_reduction 'CrystalClear-SM Expert 2.1 b45'
_computing_molecular_graphics 'CrystalStructure 4.3'
_computing_publication_material 'CrystalStructure 4.3 (Rigaku, 2018)'
_computing_structure_refinement 'SHELXL Version 2019/3 (Sheldrick, 2015B)'
_computing_structure_solution 'SHELXT Version 2018/2 (Sheldrick, 2015A)'
_diffrn_ambient_temperature 93
_diffrn_detector_area_resol_mean 5.814
_diffrn_measured_fraction_theta_full 0.999
_diffrn_measured_fraction_theta_max 0.996
_diffrn_measurement_device_type 'Rigaku XtaLAB P200'
_diffrn_measurement_method \w
_diffrn_radiation_type 'Mo K\a'
_diffrn_radiation_wavelength 0.71073
_diffrn_reflns_av_R_equivalents 0.0316
_diffrn_reflns_av_unetI/netI 0.0150
_diffrn_reflns_Laue_measured_fraction_full 0.999
_diffrn_reflns_Laue_measured_fraction_max 0.996
_diffrn_reflns_limit_h_max 14
_diffrn_reflns_limit_h_min -14
_diffrn_reflns_limit_k_max 22
_diffrn_reflns_limit_k_min -22
_diffrn_reflns_limit_l_max 27
_diffrn_reflns_limit_l_min -27
_diffrn_reflns_number 76287
_diffrn_reflns_point_group_measured_fraction_full 0.999
_diffrn_reflns_point_group_measured_fraction_max 0.996
_diffrn_reflns_theta_full 25.242
_diffrn_reflns_theta_max 25.302
_diffrn_reflns_theta_min 2.224
_diffrn_standards_number 0
_exptl_absorpt_coefficient_mu 0.205
_exptl_absorpt_correction_T_max 0.994
_exptl_absorpt_correction_T_min 0.762
_exptl_absorpt_correction_type multi-scan
_exptl_absorpt_process_details 'REQAB (Rigaku, 1998)'
_exptl_crystal_colour colorless
_exptl_crystal_density_diffrn 1.066
_exptl_crystal_density_method 'not measured'
_exptl_crystal_description prism
_exptl_crystal_F_000 1816.00
_exptl_crystal_size_max 0.150
_exptl_crystal_size_mid 0.030
_exptl_crystal_size_min 0.030
_refine_diff_density_max 0.44
_refine_diff_density_min -0.24
_refine_ls_extinction_method none
_refine_ls_goodness_of_fit_ref 1.062
_refine_ls_hydrogen_treatment constr
_refine_ls_number_parameters 541
_refine_ls_number_reflns 9311
_refine_ls_number_restraints 7
_refine_ls_R_factor_all 0.0407
_refine_ls_R_factor_gt 0.0361
_refine_ls_shift/su_max 0.001
_refine_ls_structure_factor_coef Fsqd
_refine_ls_weighting_details 'w = 1/[\s^2^(Fo^2^)+(0.0467P)^2^+3.2220P] where P=(Fo^2^+2Fc^2^)/3'
_refine_ls_weighting_scheme calc
_refine_ls_wR_factor_gt 0.0953
_refine_ls_wR_factor_ref 0.0992
_reflns_Friedel_coverage 0.000
_reflns_number_gt 8466
_reflns_number_total 9311
_reflns_threshold_expression F^2^>2.0\s(F^2^)
_cod_data_source_file d5dt02949j2.cif
_cod_data_source_block 8_2
_cod_database_code 7720445

loop_
_space_group_symop_id
_space_group_symop_operation_xyz
1 +X,+Y,+Z
2 -X,1/2+Y,1/2-Z
3 -X,-Y,-Z
4 +X,-1/2-Y,-1/2+Z

loop_
_atom_site_label
_atom_site_type_symbol
_atom_site_fract_x
_atom_site_fract_y
_atom_site_fract_z
_atom_site_U_iso_or_equiv
_atom_site_adp_type
_atom_site_occupancy
_atom_site_site_symmetry_order
_atom_site_calc_flag
_atom_site_refinement_flags_posn
_atom_site_refinement_flags_adp
_atom_site_refinement_flags_occupancy
_atom_site_disorder_assembly
_atom_site_disorder_group
Ca1 Ca 0.71109(2) 0.33263(2) 0.33999(2) 0.01682(8) Uani 1 1 d . . . . .
Si1 Si 0.53372(3) 0.26019(2) 0.43352(2) 0.02007(10) Uani 1 1 d . . . . .
Si2 Si 0.74401(3) 0.29996(2) 0.49560(2) 0.01936(10) Uani 1 1 d . . . . .
O51 O 0.71570(10) 0.22390(6) 0.28792(5) 0.0280(3) Uani 1 1 d . . . . .
O63 O 0.15963(16) 0.38891(17) 0.04717(8) 0.0462(8) Uani 0.721(5) 1 d . . P A 1
O63A O 0.1515(5) 0.4342(4) 0.0400(3) 0.0459(18) Uiso 0.279(5) 1 d D . P A 2
N1 N 0.63317(10) 0.41395(6) 0.26620(5) 0.0157(2) Uani 1 1 d . . . . .
N5 N 0.87893(10) 0.38195(6) 0.30501(5) 0.0160(3) Uani 1 1 d . . . . .
N41 N 0.66503(10) 0.29302(7) 0.43277(5) 0.0192(3) Uani 1 1 d . . . . .
C2 C 0.68796(12) 0.43810(8) 0.22121(6) 0.0162(3) Uani 1 1 d . . . . .
C3 C 0.79968(12) 0.42154(8) 0.21154(6) 0.0185(3) Uani 1 1 d . . . . .
H3 H 0.818322 0.424193 0.171819 0.022 Uiso 1 1 calc R U . . .
C4 C 0.88820(12) 0.40194(8) 0.24948(6) 0.0167(3) Uani 1 1 d . . . . .
C6 C 0.51870(12) 0.43196(8) 0.27261(6) 0.0160(3) Uani 1 1 d . . . . .
C7 C 0.48876(12) 0.47430(8) 0.32071(6) 0.0179(3) Uani 1 1 d . . . . .
C8 C 0.37693(13) 0.48384(8) 0.33170(7) 0.0218(3) Uani 1 1 d . . . . .
H8 H 0.356916 0.511828 0.364407 0.026 Uiso 1 1 calc R U . . .
C9 C 0.29488(12) 0.45330(9) 0.29588(7) 0.0237(3) Uani 1 1 d . . . . .
H9 H 0.219418 0.459957 0.304036 0.028 Uiso 1 1 calc R U . . .
C10 C 0.32441(12) 0.41301(8) 0.24810(7) 0.0219(3) Uani 1 1 d . . . . .
H10 H 0.268127 0.392743 0.223224 0.026 Uiso 1 1 calc R U . . .
C11 C 0.43466(12) 0.40122(8) 0.23533(6) 0.0182(3) Uani 1 1 d . . . . .
C12 C 0.57426(12) 0.51139(8) 0.36111(7) 0.0196(3) Uani 1 1 d . . . . .
H12 H 0.649019 0.495185 0.349658 0.023 Uiso 1 1 calc R U . . .
C13 C 0.56808(14) 0.59436(8) 0.35416(7) 0.0252(3) Uani 1 1 d . . . . .
H13A H 0.625498 0.617168 0.379144 0.030 Uiso 1 1 calc R U . . .
H13B H 0.495532 0.611536 0.365460 0.030 Uiso 1 1 calc R U . . .
H13C H 0.579282 0.607349 0.313445 0.030 Uiso 1 1 calc R U . . .
C14 C 0.56046(14) 0.49021(9) 0.42499(7) 0.0250(3) Uani 1 1 d . . . . .
H14A H 0.614469 0.516658 0.449707 0.030 Uiso 1 1 calc R U . . .
H14B H 0.572233 0.437765 0.429645 0.030 Uiso 1 1 calc R U . . .
H14C H 0.485842 0.502677 0.436432 0.030 Uiso 1 1 calc R U . . .
C15 C 0.45907(13) 0.35456(8) 0.18256(7) 0.0213(3) Uani 1 1 d . . . . .
H15 H 0.540631 0.354187 0.177893 0.026 Uiso 1 1 calc R U . . .
C16 C 0.40390(14) 0.38532(10) 0.12622(7) 0.0279(4) Uani 1 1 d . . . . .
H16A H 0.426642 0.356586 0.092817 0.033 Uiso 1 1 calc R U . . .
H16B H 0.426388 0.436058 0.121227 0.033 Uiso 1 1 calc R U . . .
H16C H 0.323597 0.382853 0.128803 0.033 Uiso 1 1 calc R U . . .
C17 C 0.42077(14) 0.27580(9) 0.19077(8) 0.0280(4) Uani 1 1 d . . . . .
H17A H 0.456785 0.255500 0.226057 0.034 Uiso 1 1 calc R U . . .
H17B H 0.440421 0.246703 0.156970 0.034 Uiso 1 1 calc R U . . .
H17C H 0.340647 0.274890 0.194542 0.034 Uiso 1 1 calc R U . . .
C18 C 0.63635(12) 0.49250(8) 0.17726(6) 0.0194(3) Uani 1 1 d . . . . .
H18 H 0.555280 0.494331 0.183366 0.023 Uiso 1 1 calc R U . . .
C19 C 0.68421(14) 0.56847(9) 0.19044(8) 0.0266(4) Uani 1 1 d . . . . .
H19A H 0.672414 0.580995 0.231187 0.032 Uiso 1 1 calc R U . . .
H19B H 0.647309 0.604384 0.164911 0.032 Uiso 1 1 calc R U . . .
H19C H 0.763398 0.568440 0.183606 0.032 Uiso 1 1 calc R U . . .
C20 C 0.65297(13) 0.47292(9) 0.11312(7) 0.0255(3) Uani 1 1 d . . . . .
H20A H 0.605869 0.503948 0.087986 0.031 Uiso 1 1 calc R U . . .
H20B H 0.633309 0.421812 0.106483 0.031 Uiso 1 1 calc R U . . .
H20C H 0.730325 0.480532 0.104002 0.031 Uiso 1 1 calc R U . . .
C21 C 1.00206(12) 0.40834(8) 0.22249(7) 0.0202(3) Uani 1 1 d . . . . .
H21 H 1.058465 0.391887 0.252515 0.024 Uiso 1 1 calc R U . . .
C22 C 1.02965(14) 0.48693(10) 0.20650(8) 0.0306(4) Uani 1 1 d . . . . .
H22A H 0.979189 0.503412 0.174892 0.037 Uiso 1 1 calc R U . . .
H22B H 1.105679 0.489440 0.193763 0.037 Uiso 1 1 calc R U . . .
H22C H 1.021745 0.518241 0.240605 0.037 Uiso 1 1 calc R U . . .
C23 C 1.01099(13) 0.35858(10) 0.16948(7) 0.0286(4) Uani 1 1 d . . . . .
H23A H 1.086381 0.360242 0.155742 0.034 Uiso 1 1 calc R U . . .
H23B H 0.959454 0.375059 0.138355 0.034 Uiso 1 1 calc R U . . .
H23C H 0.992861 0.308592 0.180402 0.034 Uiso 1 1 calc R U . . .
C24 C 0.97663(12) 0.38504(8) 0.34281(6) 0.0177(3) Uani 1 1 d . . . . .
C25 C 0.99660(12) 0.44955(8) 0.37493(7) 0.0205(3) Uani 1 1 d . . . . .
C26 C 1.08767(13) 0.45230(9) 0.41408(7) 0.0245(3) Uani 1 1 d . . . . .
H26 H 1.101961 0.495560 0.435685 0.029 Uiso 1 1 calc R U . . .
C27 C 1.15749(13) 0.39309(10) 0.42195(7) 0.0259(4) Uani 1 1 d . . . . .
H27 H 1.218553 0.395710 0.448992 0.031 Uiso 1 1 calc R U . . .
C28 C 1.13761(13) 0.33008(9) 0.39011(7) 0.0234(3) Uani 1 1 d . . . . .
H28 H 1.185626 0.289645 0.395566 0.028 Uiso 1 1 calc R U . . .
C29 C 1.04811(12) 0.32491(8) 0.35007(6) 0.0197(3) Uani 1 1 d . . . . .
C30 C 0.91855(13) 0.51458(9) 0.37005(7) 0.0242(3) Uani 1 1 d . . . . .
H30 H 0.865566 0.505783 0.336389 0.029 Uiso 1 1 calc R U . . .
C31 C 0.97838(17) 0.58647(10) 0.35926(10) 0.0419(5) Uani 1 1 d . . . . .
H31A H 1.027541 0.597765 0.392867 0.050 Uiso 1 1 calc R U . . .
H31B H 0.924126 0.625566 0.353691 0.050 Uiso 1 1 calc R U . . .
H31C H 1.021708 0.582027 0.324313 0.050 Uiso 1 1 calc R U . . .
C32 C 0.85263(16) 0.52125(11) 0.42475(8) 0.0387(4) Uani 1 1 d . . . . .
H32A H 0.811807 0.476057 0.430771 0.046 Uiso 1 1 calc R U . . .
H32B H 0.800678 0.561853 0.420360 0.046 Uiso 1 1 calc R U . . .
H32C H 0.902934 0.530137 0.458380 0.046 Uiso 1 1 calc R U . . .
C33 C 1.03133(13) 0.25543(9) 0.31477(7) 0.0230(3) Uani 1 1 d . . . . .
H33 H 0.969346 0.264155 0.285692 0.028 Uiso 1 1 calc R U . . .
C34 C 1.13403(14) 0.23573(10) 0.28086(8) 0.0317(4) Uani 1 1 d . . . . .
H34A H 1.117733 0.193576 0.255883 0.038 Uiso 1 1 calc R U . . .
H34B H 1.195109 0.223922 0.308368 0.038 Uiso 1 1 calc R U . . .
H34C H 1.154673 0.277139 0.256734 0.038 Uiso 1 1 calc R U . . .
C35 C 0.99886(16) 0.19145(10) 0.35295(8) 0.0340(4) Uani 1 1 d . . . . .
H35A H 1.058132 0.181742 0.382079 0.041 Uiso 1 1 calc R U . . .
H35B H 0.986638 0.148214 0.328605 0.041 Uiso 1 1 calc R U . . .
H35C H 0.931001 0.203350 0.372667 0.041 Uiso 1 1 calc R U . . .
C42 C 0.46272(13) 0.27721(9) 0.36047(7) 0.0262(3) Uani 1 1 d . . . . .
H42A H 0.448763 0.329419 0.355723 0.031 Uiso 1 1 calc R U . . .
H42B H 0.392592 0.250784 0.358139 0.031 Uiso 1 1 calc R U . . .
H42C H 0.509873 0.260300 0.329548 0.031 Uiso 1 1 calc R U . . .
C43 C 0.44296(14) 0.30360(10) 0.48862(8) 0.0311(4) Uani 1 1 d . . . . .
H43A H 0.470895 0.291493 0.528020 0.037 Uiso 1 1 calc R U . . .
H43B H 0.367470 0.285335 0.482971 0.037 Uiso 1 1 calc R U . . .
H43C H 0.443380 0.356514 0.483492 0.037 Uiso 1 1 calc R U . . .
C44 C 0.52184(15) 0.15910(9) 0.44759(8) 0.0292(4) Uani 1 1 d . . . . .
H44A H 0.444409 0.144337 0.443178 0.035 Uiso 1 1 calc R U . . .
H44B H 0.549545 0.148231 0.487261 0.035 Uiso 1 1 calc R U . . .
H44C H 0.565430 0.132396 0.419608 0.035 Uiso 1 1 calc R U . . .
C45 C 0.89446(14) 0.30851(11) 0.48170(8) 0.0336(4) Uani 1 1 d . . . . .
H45A H 0.906110 0.349854 0.455726 0.040 Uiso 1 1 calc R U . . .
H45B H 0.920328 0.263811 0.463414 0.040 Uiso 1 1 calc R U . . .
H45C H 0.935676 0.316326 0.518678 0.040 Uiso 1 1 calc R U . . .
C46 C 0.70884(14) 0.38207(9) 0.54070(7) 0.0264(3) Uani 1 1 d . . . . .
H46A H 0.631815 0.378957 0.551747 0.032 Uiso 1 1 calc R U . . .
H46B H 0.719432 0.426370 0.517856 0.032 Uiso 1 1 calc R U . . .
H46C H 0.757041 0.383483 0.575884 0.032 Uiso 1 1 calc R U . . .
C47 C 0.73178(17) 0.21987(10) 0.54665(8) 0.0347(4) Uani 1 1 d . . . . .
H47A H 0.743871 0.174614 0.525283 0.042 Uiso 1 1 calc R U . . .
H47B H 0.657968 0.219285 0.562486 0.042 Uiso 1 1 calc R U . . .
H47C H 0.787157 0.224228 0.578628 0.042 Uiso 1 1 calc R U . . .
C52 C 0.71819(15) 0.22560(10) 0.22444(8) 0.0325(4) Uani 1 1 d . . . . .
H52A H 0.728479 0.276468 0.211608 0.039 Uiso 1 1 calc R U . . .
H52B H 0.646296 0.208478 0.207883 0.039 Uiso 1 1 calc R U . . .
C53 C 0.80834(15) 0.17935(10) 0.20090(8) 0.0335(4) Uani 1 1 d . . . . .
H53A H 0.790886 0.127876 0.206684 0.040 Uiso 1 1 calc R U . . .
H53B H 0.878352 0.190980 0.221454 0.040 Uiso 1 1 calc R U . . .
H53C H 0.814564 0.189048 0.159214 0.040 Uiso 1 1 calc R U . . .
C54 C 0.71324(15) 0.15300(10) 0.31478(8) 0.0320(4) Uani 1 1 d . . . . .
H54A H 0.714129 0.159095 0.357604 0.038 Uiso 1 1 calc R U . . .
H54B H 0.780753 0.126127 0.305019 0.038 Uiso 1 1 calc R U . . .
C55 C 0.61410(17) 0.10835(11) 0.29610(10) 0.0439(5) Uani 1 1 d . . . . .
H55A H 0.613870 0.062945 0.318444 0.053 Uiso 1 1 calc R U . . .
H55B H 0.617085 0.097164 0.254487 0.053 Uiso 1 1 calc R U . . .
H55C H 0.546805 0.135871 0.303216 0.053 Uiso 1 1 calc R U . . .
C61 C 0.1619(6) 0.5186(3) 0.0502(3) 0.130(3) Uani 0.721(5) 1 d . . P A 1
H61A H 0.183740 0.561391 0.027925 0.195 Uiso 0.721(5) 1 calc R U P A 1
H61B H 0.207081 0.515691 0.086383 0.195 Uiso 0.721(5) 1 calc R U P A 1
H61C H 0.084029 0.522759 0.059434 0.195 Uiso 0.721(5) 1 calc R U P A 1
C62 C 0.1787(5) 0.4507(3) 0.0144(2) 0.0957(19) Uani 0.721(5) 1 d . . P A 1
H62A H 0.127747 0.451332 -0.020313 0.115 Uiso 0.721(5) 1 calc R U P A 1
H62B H 0.255120 0.449695 0.000753 0.115 Uiso 0.721(5) 1 calc R U P A 1
C64 C 0.1722(4) 0.3222(3) 0.01649(17) 0.0619(13) Uani 0.721(5) 1 d . . P A 1
H64A H 0.245430 0.321076 -0.001006 0.074 Uiso 0.721(5) 1 calc R U P A 1
H64B H 0.115295 0.318970 -0.015453 0.074 Uiso 0.721(5) 1 calc R U P A 1
C65 C 0.1616(3) 0.2589(2) 0.05611(15) 0.0553(11) Uani 0.721(5) 1 d . . P A 1
H65A H 0.168428 0.213768 0.033907 0.083 Uiso 0.721(5) 1 calc R U P A 1
H65B H 0.089401 0.260357 0.073786 0.083 Uiso 0.721(5) 1 calc R U P A 1
H65C H 0.219851 0.260999 0.086774 0.083 Uiso 0.721(5) 1 calc R U P A 1
C61A C 0.1516(13) 0.5615(7) 0.0642(6) 0.098(5) Uiso 0.279(5) 1 d D . P A 2
H61D H 0.073818 0.572696 0.055422 0.147 Uiso 0.279(5) 1 calc R U P A 2
H61E H 0.196072 0.605357 0.059217 0.147 Uiso 0.279(5) 1 calc R U P A 2
H61F H 0.160533 0.544377 0.104524 0.147 Uiso 0.279(5) 1 calc R U P A 2
C62A C 0.1880(10) 0.5046(5) 0.0246(5) 0.063(3) Uiso 0.279(5) 1 d D . P A 2
H62C H 0.160091 0.516011 -0.015436 0.075 Uiso 0.279(5) 1 calc R U P A 2
H62D H 0.269589 0.504733 0.024499 0.075 Uiso 0.279(5) 1 calc R U P A 2
C64A C 0.1782(9) 0.3767(5) 0.0020(5) 0.072(3) Uiso 0.279(5) 1 d D . P A 2
H64C H 0.258700 0.375777 -0.003289 0.087 Uiso 0.279(5) 1 calc R U P A 2
H64D H 0.140789 0.384225 -0.036570 0.087 Uiso 0.279(5) 1 calc R U P A 2
C65A C 0.1418(12) 0.3055(6) 0.0275(6) 0.059(4) Uiso 0.279(5) 1 d D . P A 2
H65D H 0.152346 0.266340 -0.000673 0.089 Uiso 0.279(5) 1 calc R U P A 2
H65E H 0.063677 0.308516 0.036528 0.089 Uiso 0.279(5) 1 calc R U P A 2
H65F H 0.185703 0.295340 0.063270 0.089 Uiso 0.279(5) 1 calc R U P A 2

loop_
_atom_site_aniso_label
_atom_site_aniso_U_11
_atom_site_aniso_U_22
_atom_site_aniso_U_33
_atom_site_aniso_U_23
_atom_site_aniso_U_13
_atom_site_aniso_U_12
Ca1 0.01416(15) 0.01863(16) 0.01771(15) 0.00176(11) 0.00095(11) -0.00016(11)
Si1 0.0193(2) 0.0195(2) 0.0215(2) -0.00020(16) 0.00250(16) -0.00264(16)
Si2 0.0193(2) 0.0201(2) 0.0187(2) 0.00048(16) 0.00097(16) 0.00133(16)
O51 0.0299(6) 0.0254(6) 0.0289(6) -0.0056(5) 0.0051(5) -0.0025(5)
O63 0.0388(11) 0.074(2) 0.0266(11) 0.0091(10) 0.0049(8) 0.0021(11)
N1 0.0136(6) 0.0151(6) 0.0182(6) -0.0019(5) 0.0002(5) 0.0008(5)
N5 0.0123(6) 0.0175(6) 0.0181(6) -0.0004(5) -0.0006(5) -0.0005(5)
N41 0.0193(6) 0.0183(6) 0.0199(6) 0.0007(5) 0.0017(5) -0.0002(5)
C2 0.0163(7) 0.0147(7) 0.0175(7) -0.0034(6) -0.0013(6) -0.0006(5)
C3 0.0173(7) 0.0223(8) 0.0158(7) -0.0003(6) 0.0013(6) 0.0010(6)
C4 0.0149(7) 0.0143(7) 0.0210(7) -0.0022(6) 0.0024(6) -0.0004(5)
C6 0.0149(7) 0.0135(7) 0.0198(7) 0.0025(6) 0.0015(5) 0.0010(5)
C7 0.0183(7) 0.0143(7) 0.0211(7) 0.0019(6) 0.0017(6) 0.0005(6)
C8 0.0210(8) 0.0201(8) 0.0247(8) -0.0009(6) 0.0062(6) 0.0022(6)
C9 0.0140(7) 0.0246(8) 0.0329(9) 0.0026(7) 0.0046(6) 0.0020(6)
C10 0.0157(7) 0.0210(8) 0.0286(8) 0.0008(6) -0.0023(6) -0.0015(6)
C11 0.0172(7) 0.0159(7) 0.0215(7) 0.0018(6) 0.0003(6) 0.0004(6)
C12 0.0183(7) 0.0184(7) 0.0221(8) -0.0035(6) 0.0020(6) 0.0015(6)
C13 0.0303(9) 0.0197(8) 0.0256(8) -0.0020(6) 0.0005(7) -0.0024(7)
C14 0.0289(8) 0.0227(8) 0.0233(8) -0.0015(6) -0.0005(6) 0.0031(7)
C15 0.0179(7) 0.0218(8) 0.0241(8) -0.0046(6) -0.0017(6) 0.0000(6)
C16 0.0258(8) 0.0323(9) 0.0251(8) -0.0035(7) -0.0037(7) -0.0007(7)
C17 0.0289(9) 0.0230(8) 0.0320(9) -0.0064(7) -0.0018(7) -0.0016(7)
C18 0.0162(7) 0.0202(7) 0.0218(8) 0.0023(6) 0.0002(6) 0.0022(6)
C19 0.0246(8) 0.0203(8) 0.0349(9) 0.0036(7) 0.0019(7) 0.0004(6)
C20 0.0242(8) 0.0314(9) 0.0208(8) 0.0052(7) -0.0003(6) 0.0047(7)
C21 0.0138(7) 0.0252(8) 0.0218(8) 0.0024(6) 0.0022(6) 0.0008(6)
C22 0.0209(8) 0.0318(9) 0.0393(10) 0.0091(8) 0.0042(7) -0.0036(7)
C23 0.0199(8) 0.0406(10) 0.0257(8) -0.0036(7) 0.0066(6) 0.0041(7)
C24 0.0129(7) 0.0224(8) 0.0177(7) 0.0013(6) 0.0011(5) -0.0031(6)
C25 0.0179(7) 0.0232(8) 0.0205(7) 0.0005(6) 0.0011(6) -0.0029(6)
C26 0.0222(8) 0.0281(8) 0.0231(8) -0.0034(7) -0.0015(6) -0.0053(7)
C27 0.0169(7) 0.0377(9) 0.0227(8) -0.0008(7) -0.0039(6) -0.0032(7)
C28 0.0157(7) 0.0297(9) 0.0247(8) 0.0021(6) -0.0008(6) 0.0030(6)
C29 0.0153(7) 0.0242(8) 0.0197(7) 0.0011(6) 0.0019(6) -0.0011(6)
C30 0.0250(8) 0.0225(8) 0.0247(8) -0.0036(6) -0.0046(6) -0.0001(6)
C31 0.0446(12) 0.0263(10) 0.0548(12) -0.0021(9) 0.0030(9) -0.0035(8)
C32 0.0352(10) 0.0433(11) 0.0378(10) 0.0020(8) 0.0063(8) 0.0126(8)
C33 0.0193(8) 0.0231(8) 0.0261(8) -0.0012(6) -0.0035(6) 0.0034(6)
C34 0.0279(9) 0.0294(9) 0.0378(10) -0.0062(8) 0.0019(7) 0.0072(7)
C35 0.0397(10) 0.0273(9) 0.0346(10) -0.0011(7) -0.0037(8) -0.0056(8)
C42 0.0227(8) 0.0259(8) 0.0297(9) 0.0011(7) -0.0022(7) -0.0036(7)
C43 0.0241(9) 0.0344(10) 0.0355(10) -0.0051(8) 0.0081(7) -0.0039(7)
C44 0.0323(9) 0.0250(9) 0.0303(9) 0.0029(7) 0.0024(7) -0.0071(7)
C45 0.0228(9) 0.0496(11) 0.0285(9) -0.0031(8) 0.0000(7) 0.0040(8)
C46 0.0254(8) 0.0283(9) 0.0252(8) -0.0039(7) -0.0016(6) 0.0017(7)
C47 0.0475(11) 0.0285(9) 0.0276(9) 0.0041(7) -0.0061(8) -0.0015(8)
C52 0.0360(10) 0.0303(9) 0.0305(9) -0.0070(7) -0.0061(7) 0.0039(8)
C53 0.0360(10) 0.0350(10) 0.0296(9) -0.0065(8) 0.0017(7) -0.0007(8)
C54 0.0285(9) 0.0272(9) 0.0407(10) -0.0079(8) 0.0065(7) -0.0036(7)
C55 0.0364(11) 0.0354(11) 0.0608(13) -0.0158(10) 0.0115(9) -0.0097(8)
C61 0.158(6) 0.095(4) 0.144(6) 0.073(4) 0.096(5) 0.057(4)
C62 0.123(4) 0.105(5) 0.061(3) 0.049(3) 0.029(3) 0.022(3)
C64 0.065(3) 0.092(4) 0.0287(18) -0.015(2) 0.0095(18) -0.002(3)
C65 0.0441(18) 0.070(2) 0.052(2) -0.0281(18) 0.0083(14) -0.0127(16)

loop_
_atom_type_symbol
_atom_type_description
_atom_type_scat_dispersion_real
_atom_type_scat_dispersion_imag
_atom_type_scat_source
C C 0.0033 0.0016
;
International Tables for Crystallography
(Vol. C, Tables 4.2.6.8 and 6.1.1.4)
;
H H 0.0000 0.0000
;
International Tables for Crystallography
(Vol. C, Table 6.1.1.4)
;
Ca Ca 0.2262 0.3064
;
International Tables for Crystallography
(Vol. C, Tables 4.2.6.8 and 6.1.1.4)
;
N N 0.0061 0.0033
;
International Tables for Crystallography
(Vol. C, Tables 4.2.6.8 and 6.1.1.4)
;
O O 0.0106 0.0060
;
International Tables for Crystallography
(Vol. C, Tables 4.2.6.8 and 6.1.1.4)
;
Si Si 0.0817 0.0704
;
International Tables for Crystallography
(Vol. C, Tables 4.2.6.8 and 6.1.1.4)
;

loop_
_geom_angle_atom_site_label_1
_geom_angle_atom_site_label_2
_geom_angle_atom_site_label_3
_geom_angle
_geom_angle_site_symmetry_1
_geom_angle_site_symmetry_3
_geom_angle_publ_flag
O51 Ca1 N41 102.23(4) . . ?
O51 Ca1 N5 96.60(4) . . ?
N41 Ca1 N5 131.22(4) . . ?
O51 Ca1 N1 100.73(4) . . ?
N41 Ca1 N1 136.72(4) . . ?
N5 Ca1 N1 81.15(4) . . ?
N41 Si1 C42 109.16(7) . . ?
N41 Si1 C43 115.29(7) . . ?
C42 Si1 C43 105.58(8) . . ?
N41 Si1 C44 115.26(7) . . ?
C42 Si1 C44 106.27(8) . . ?
C43 Si1 C44 104.51(8) . . ?
N41 Si2 C45 112.46(7) . . ?
N41 Si2 C46 113.09(7) . . ?
C45 Si2 C46 105.59(8) . . ?
N41 Si2 C47 114.29(7) . . ?
C45 Si2 C47 105.74(9) . . ?
C46 Si2 C47 104.90(8) . . ?
C54 O51 C52 116.61(13) . . ?
C54 O51 Ca1 123.63(10) . . ?
C52 O51 Ca1 119.73(10) . . ?
C62 O63 C64 114.4(3) . . ?
C64A O63A C62A 116.6(8) . . ?
C2 N1 C6 121.12(12) . . ?
C2 N1 Ca1 123.85(9) . . ?
C6 N1 Ca1 114.95(9) . . ?
C4 N5 C24 117.77(12) . . ?
C4 N5 Ca1 121.86(9) . . ?
C24 N5 Ca1 120.16(9) . . ?
Si1 N41 Si2 120.86(8) . . ?
Si1 N41 Ca1 112.05(6) . . ?
Si2 N41 Ca1 126.93(7) . . ?
N1 C2 C3 124.21(13) . . ?
N1 C2 C18 121.69(13) . . ?
C3 C2 C18 113.92(13) . . ?
C4 C3 C2 132.27(14) . . ?
C4 C3 H3 113.9 . . ?
C2 C3 H3 113.9 . . ?
N5 C4 C3 124.93(13) . . ?
N5 C4 C21 120.97(12) . . ?
C3 C4 C21 114.05(13) . . ?
C7 C6 C11 119.35(13) . . ?
C7 C6 N1 119.02(12) . . ?
C11 C6 N1 121.24(13) . . ?
C8 C7 C6 119.38(14) . . ?
C8 C7 C12 118.39(13) . . ?
C6 C7 C12 122.23(13) . . ?
C9 C8 C7 121.43(14) . . ?
C9 C8 H8 119.3 . . ?
C7 C8 H8 119.3 . . ?
C10 C9 C8 119.07(14) . . ?
C10 C9 H9 120.5 . . ?
C8 C9 H9 120.5 . . ?
C9 C10 C11 121.94(14) . . ?
C9 C10 H10 119.0 . . ?
C11 C10 H10 119.0 . . ?
C10 C11 C6 118.81(14) . . ?
C10 C11 C15 118.12(13) . . ?
C6 C11 C15 123.06(13) . . ?
C7 C12 C14 111.83(13) . . ?
C7 C12 C13 110.56(12) . . ?
C14 C12 C13 110.18(13) . . ?
C7 C12 H12 108.0 . . ?
C14 C12 H12 108.0 . . ?
C13 C12 H12 108.0 . . ?
C12 C13 H13A 109.5 . . ?
C12 C13 H13B 109.5 . . ?
H13A C13 H13B 109.5 . . ?
C12 C13 H13C 109.5 . . ?
H13A C13 H13C 109.5 . . ?
H13B C13 H13C 109.5 . . ?
C12 C14 H14A 109.5 . . ?
C12 C14 H14B 109.5 . . ?
H14A C14 H14B 109.5 . . ?
C12 C14 H14C 109.5 . . ?
H14A C14 H14C 109.5 . . ?
H14B C14 H14C 109.5 . . ?
C11 C15 C17 111.36(13) . . ?
C11 C15 C16 111.72(13) . . ?
C17 C15 C16 108.99(13) . . ?
C11 C15 H15 108.2 . . ?
C17 C15 H15 108.2 . . ?
C16 C15 H15 108.2 . . ?
C15 C16 H16A 109.5 . . ?
C15 C16 H16B 109.5 . . ?
H16A C16 H16B 109.5 . . ?
C15 C16 H16C 109.5 . . ?
H16A C16 H16C 109.5 . . ?
H16B C16 H16C 109.5 . . ?
C15 C17 H17A 109.5 . . ?
C15 C17 H17B 109.5 . . ?
H17A C17 H17B 109.5 . . ?
C15 C17 H17C 109.5 . . ?
H17A C17 H17C 109.5 . . ?
H17B C17 H17C 109.5 . . ?
C2 C18 C20 114.33(12) . . ?
C2 C18 C19 108.66(12) . . ?
C20 C18 C19 109.79(13) . . ?
C2 C18 H18 108.0 . . ?
C20 C18 H18 108.0 . . ?
C19 C18 H18 108.0 . . ?
C18 C19 H19A 109.5 . . ?
C18 C19 H19B 109.5 . . ?
H19A C19 H19B 109.5 . . ?
C18 C19 H19C 109.5 . . ?
H19A C19 H19C 109.5 . . ?
H19B C19 H19C 109.5 . . ?
C18 C20 H20A 109.5 . . ?
C18 C20 H20B 109.5 . . ?
H20A C20 H20B 109.5 . . ?
C18 C20 H20C 109.5 . . ?
H20A C20 H20C 109.5 . . ?
H20B C20 H20C 109.5 . . ?
C23 C21 C22 110.50(14) . . ?
C23 C21 C4 111.51(12) . . ?
C22 C21 C4 112.11(13) . . ?
C23 C21 H21 107.5 . . ?
C22 C21 H21 107.5 . . ?
C4 C21 H21 107.5 . . ?
C21 C22 H22A 109.5 . . ?
C21 C22 H22B 109.5 . . ?
H22A C22 H22B 109.5 . . ?
C21 C22 H22C 109.5 . . ?
H22A C22 H22C 109.5 . . ?
H22B C22 H22C 109.5 . . ?
C21 C23 H23A 109.5 . . ?
C21 C23 H23B 109.5 . . ?
H23A C23 H23B 109.5 . . ?
C21 C23 H23C 109.5 . . ?
H23A C23 H23C 109.5 . . ?
H23B C23 H23C 109.5 . . ?
C29 C24 C25 120.22(13) . . ?
C29 C24 N5 121.83(13) . . ?
C25 C24 N5 117.88(13) . . ?
C26 C25 C24 118.79(14) . . ?
C26 C25 C30 119.46(14) . . ?
C24 C25 C30 121.69(13) . . ?
C27 C26 C25 121.29(15) . . ?
C27 C26 H26 119.4 . . ?
C25 C26 H26 119.4 . . ?
C28 C27 C26 119.58(14) . . ?
C28 C27 H27 120.2 . . ?
C26 C27 H27 120.2 . . ?
C27 C28 C29 121.24(15) . . ?
C27 C28 H28 119.4 . . ?
C29 C28 H28 119.4 . . ?
C28 C29 C24 118.87(14) . . ?
C28 C29 C33 119.45(14) . . ?
C24 C29 C33 121.68(13) . . ?
C32 C30 C25 110.32(14) . . ?
C32 C30 C31 109.38(15) . . ?
C25 C30 C31 112.98(14) . . ?
C32 C30 H30 108.0 . . ?
C25 C30 H30 108.0 . . ?
C31 C30 H30 108.0 . . ?
C30 C31 H31A 109.5 . . ?
C30 C31 H31B 109.5 . . ?
H31A C31 H31B 109.5 . . ?
C30 C31 H31C 109.5 . . ?
H31A C31 H31C 109.5 . . ?
H31B C31 H31C 109.5 . . ?
C30 C32 H32A 109.5 . . ?
C30 C32 H32B 109.5 . . ?
H32A C32 H32B 109.5 . . ?
C30 C32 H32C 109.5 . . ?
H32A C32 H32C 109.5 . . ?
H32B C32 H32C 109.5 . . ?
C29 C33 C35 111.86(13) . . ?
C29 C33 C34 111.88(13) . . ?
C35 C33 C34 109.96(14) . . ?
C29 C33 H33 107.6 . . ?
C35 C33 H33 107.6 . . ?
C34 C33 H33 107.6 . . ?
C33 C34 H34A 109.5 . . ?
C33 C34 H34B 109.5 . . ?
H34A C34 H34B 109.5 . . ?
C33 C34 H34C 109.5 . . ?
H34A C34 H34C 109.5 . . ?
H34B C34 H34C 109.5 . . ?
C33 C35 H35A 109.5 . . ?
C33 C35 H35B 109.5 . . ?
H35A C35 H35B 109.5 . . ?
C33 C35 H35C 109.5 . . ?
H35A C35 H35C 109.5 . . ?
H35B C35 H35C 109.5 . . ?
Si1 C42 H42A 109.5 . . ?
Si1 C42 H42B 109.5 . . ?
H42A C42 H42B 109.5 . . ?
Si1 C42 H42C 109.5 . . ?
H42A C42 H42C 109.5 . . ?
H42B C42 H42C 109.5 . . ?
Si1 C43 H43A 109.5 . . ?
Si1 C43 H43B 109.5 . . ?
H43A C43 H43B 109.5 . . ?
Si1 C43 H43C 109.5 . . ?
H43A C43 H43C 109.5 . . ?
H43B C43 H43C 109.5 . . ?
Si1 C44 H44A 109.5 . . ?
Si1 C44 H44B 109.5 . . ?
H44A C44 H44B 109.5 . . ?
Si1 C44 H44C 109.5 . . ?
H44A C44 H44C 109.5 . . ?
H44B C44 H44C 109.5 . . ?
Si2 C45 H45A 109.5 . . ?
Si2 C45 H45B 109.5 . . ?
H45A C45 H45B 109.5 . . ?
Si2 C45 H45C 109.5 . . ?
H45A C45 H45C 109.5 . . ?
H45B C45 H45C 109.5 . . ?
Si2 C46 H46A 109.5 . . ?
Si2 C46 H46B 109.5 . . ?
H46A C46 H46B 109.5 . . ?
Si2 C46 H46C 109.5 . . ?
H46A C46 H46C 109.5 . . ?
H46B C46 H46C 109.5 . . ?
Si2 C47 H47A 109.5 . . ?
Si2 C47 H47B 109.5 . . ?
H47A C47 H47B 109.5 . . ?
Si2 C47 H47C 109.5 . . ?
H47A C47 H47C 109.5 . . ?
H47B C47 H47C 109.5 . . ?
O51 C52 C53 112.99(14) . . ?
O51 C52 H52A 109.0 . . ?
C53 C52 H52A 109.0 . . ?
O51 C52 H52B 109.0 . . ?
C53 C52 H52B 109.0 . . ?
H52A C52 H52B 107.8 . . ?
C52 C53 H53A 109.5 . . ?
C52 C53 H53B 109.5 . . ?
H53A C53 H53B 109.5 . . ?
C52 C53 H53C 109.5 . . ?
H53A C53 H53C 109.5 . . ?
H53B C53 H53C 109.5 . . ?
O51 C54 C55 113.58(16) . . ?
O51 C54 H54A 108.8 . . ?
C55 C54 H54A 108.8 . . ?
O51 C54 H54B 108.8 . . ?
C55 C54 H54B 108.8 . . ?
H54A C54 H54B 107.7 . . ?
C54 C55 H55A 109.5 . . ?
C54 C55 H55B 109.5 . . ?
H55A C55 H55B 109.5 . . ?
C54 C55 H55C 109.5 . . ?
H55A C55 H55C 109.5 . . ?
H55B C55 H55C 109.5 . . ?
C62 C61 H61A 109.5 . . ?
C62 C61 H61B 109.5 . . ?
H61A C61 H61B 109.5 . . ?
C62 C61 H61C 109.5 . . ?
H61A C61 H61C 109.5 . . ?
H61B C61 H61C 109.5 . . ?
O63 C62 C61 110.6(4) . . ?
O63 C62 H62A 109.5 . . ?
C61 C62 H62A 109.5 . . ?
O63 C62 H62B 109.5 . . ?
C61 C62 H62B 109.5 . . ?
H62A C62 H62B 108.1 . . ?
O63 C64 C65 110.9(3) . . ?
O63 C64 H64A 109.5 . . ?
C65 C64 H64A 109.5 . . ?
O63 C64 H64B 109.5 . . ?
C65 C64 H64B 109.5 . . ?
H64A C64 H64B 108.0 . . ?
C64 C65 H65A 109.5 . . ?
C64 C65 H65B 109.5 . . ?
H65A C65 H65B 109.5 . . ?
C64 C65 H65C 109.5 . . ?
H65A C65 H65C 109.5 . . ?
H65B C65 H65C 109.5 . . ?
C62A C61A H61D 109.5 . . ?
C62A C61A H61E 109.5 . . ?
H61D C61A H61E 109.5 . . ?
C62A C61A H61F 109.5 . . ?
H61D C61A H61F 109.5 . . ?
H61E C61A H61F 109.5 . . ?
O63A C62A C61A 113.0(9) . . ?
O63A C62A H62C 109.0 . . ?
C61A C62A H62C 109.0 . . ?
O63A C62A H62D 109.0 . . ?
C61A C62A H62D 109.0 . . ?
H62C C62A H62D 107.8 . . ?
O63A C64A C65A 109.4(9) . . ?
O63A C64A H64C 109.8 . . ?
C65A C64A H64C 109.8 . . ?
O63A C64A H64D 109.8 . . ?
C65A C64A H64D 109.8 . . ?
H64C C64A H64D 108.2 . . ?
C64A C65A H65D 109.5 . . ?
C64A C65A H65E 109.5 . . ?
H65D C65A H65E 109.5 . . ?
C64A C65A H65F 109.5 . . ?
H65D C65A H65F 109.5 . . ?
H65E C65A H65F 109.5 . . ?

loop_
_geom_bond_atom_site_label_1
_geom_bond_atom_site_label_2
_geom_bond_distance
_geom_bond_site_symmetry_2
_geom_bond_publ_flag
Ca1 O51 2.3314(12) . ?
Ca1 N41 2.3406(13) . ?
Ca1 N5 2.3969(12) . ?
Ca1 N1 2.4254(12) . ?
Si1 N41 1.7053(13) . ?
Si1 C42 1.8834(17) . ?
Si1 C43 1.8869(18) . ?
Si1 C44 1.8928(17) . ?
Si2 N41 1.7067(13) . ?
Si2 C45 1.8729(18) . ?
Si2 C46 1.8892(17) . ?
Si2 C47 1.8919(18) . ?
O51 C54 1.443(2) . ?
O51 C52 1.460(2) . ?
O63 C62 1.388(5) . ?
O63 C64 1.426(5) . ?
O63A C64A 1.416(8) . ?
O63A C62A 1.418(8) . ?
N1 C2 1.3268(19) . ?
N1 C6 1.4416(18) . ?
N5 C4 1.3368(19) . ?
N5 C24 1.4441(18) . ?
C2 C3 1.416(2) . ?
C2 C18 1.538(2) . ?
C3 C4 1.404(2) . ?
C3 H3 0.9500 . ?
C4 C21 1.541(2) . ?
C6 C7 1.411(2) . ?
C6 C11 1.424(2) . ?
C7 C8 1.401(2) . ?
C7 C12 1.526(2) . ?
C8 C9 1.386(2) . ?
C8 H8 0.9500 . ?
C9 C10 1.383(2) . ?
C9 H9 0.9500 . ?
C10 C11 1.398(2) . ?
C10 H10 0.9500 . ?
C11 C15 1.524(2) . ?
C12 C14 1.534(2) . ?
C12 C13 1.535(2) . ?
C12 H12 1.0000 . ?
C13 H13A 0.9800 . ?
C13 H13B 0.9800 . ?
C13 H13C 0.9800 . ?
C14 H14A 0.9800 . ?
C14 H14B 0.9800 . ?
C14 H14C 0.9800 . ?
C15 C17 1.535(2) . ?
C15 C16 1.542(2) . ?
C15 H15 1.0000 . ?
C16 H16A 0.9800 . ?
C16 H16B 0.9800 . ?
C16 H16C 0.9800 . ?
C17 H17A 0.9800 . ?
C17 H17B 0.9800 . ?
C17 H17C 0.9800 . ?
C18 C20 1.538(2) . ?
C18 C19 1.538(2) . ?
C18 H18 1.0000 . ?
C19 H19A 0.9800 . ?
C19 H19B 0.9800 . ?
C19 H19C 0.9800 . ?
C20 H20A 0.9800 . ?
C20 H20B 0.9800 . ?
C20 H20C 0.9800 . ?
C21 C23 1.530(2) . ?
C21 C22 1.531(2) . ?
C21 H21 1.0000 . ?
C22 H22A 0.9800 . ?
C22 H22B 0.9800 . ?
C22 H22C 0.9800 . ?
C23 H23A 0.9800 . ?
C23 H23B 0.9800 . ?
C23 H23C 0.9800 . ?
C24 C29 1.411(2) . ?
C24 C25 1.413(2) . ?
C25 C26 1.399(2) . ?
C25 C30 1.527(2) . ?
C26 C27 1.387(2) . ?
C26 H26 0.9500 . ?
C27 C28 1.386(2) . ?
C27 H27 0.9500 . ?
C28 C29 1.400(2) . ?
C28 H28 0.9500 . ?
C29 C33 1.523(2) . ?
C30 C32 1.520(2) . ?
C30 C31 1.533(2) . ?
C30 H30 1.0000 . ?
C31 H31A 0.9800 . ?
C31 H31B 0.9800 . ?
C31 H31C 0.9800 . ?
C32 H32A 0.9800 . ?
C32 H32B 0.9800 . ?
C32 H32C 0.9800 . ?
C33 C35 1.528(2) . ?
C33 C34 1.539(2) . ?
C33 H33 1.0000 . ?
C34 H34A 0.9800 . ?
C34 H34B 0.9800 . ?
C34 H34C 0.9800 . ?
C35 H35A 0.9800 . ?
C35 H35B 0.9800 . ?
C35 H35C 0.9800 . ?
C42 H42A 0.9800 . ?
C42 H42B 0.9800 . ?
C42 H42C 0.9800 . ?
C43 H43A 0.9800 . ?
C43 H43B 0.9800 . ?
C43 H43C 0.9800 . ?
C44 H44A 0.9800 . ?
C44 H44B 0.9800 . ?
C44 H44C 0.9800 . ?
C45 H45A 0.9800 . ?
C45 H45B 0.9800 . ?
C45 H45C 0.9800 . ?
C46 H46A 0.9800 . ?
C46 H46B 0.9800 . ?
C46 H46C 0.9800 . ?
C47 H47A 0.9800 . ?
C47 H47B 0.9800 . ?
C47 H47C 0.9800 . ?
C52 C53 1.503(3) . ?
C52 H52A 0.9900 . ?
C52 H52B 0.9900 . ?
C53 H53A 0.9800 . ?
C53 H53B 0.9800 . ?
C53 H53C 0.9800 . ?
C54 C55 1.506(2) . ?
C54 H54A 0.9900 . ?
C54 H54B 0.9900 . ?
C55 H55A 0.9800 . ?
C55 H55B 0.9800 . ?
C55 H55C 0.9800 . ?
C61 C62 1.514(8) . ?
C61 H61A 0.9800 . ?
C61 H61B 0.9800 . ?
C61 H61C 0.9800 . ?
C62 H62A 0.9900 . ?
C62 H62B 0.9900 . ?
C64 C65 1.485(6) . ?
C64 H64A 0.9900 . ?
C64 H64B 0.9900 . ?
C65 H65A 0.9800 . ?
C65 H65B 0.9800 . ?
C65 H65C 0.9800 . ?
C61A C62A 1.466(9) . ?
C61A H61D 0.9800 . ?
C61A H61E 0.9800 . ?
C61A H61F 0.9800 . ?
C62A H62C 0.9900 . ?
C62A H62D 0.9900 . ?
C64A C65A 1.507(9) . ?
C64A H64C 0.9900 . ?
C64A H64D 0.9900 . ?
C65A H65D 0.9800 . ?
C65A H65E 0.9800 . ?
C65A H65F 0.9800 . ?

loop_
_geom_torsion_atom_site_label_1
_geom_torsion_atom_site_label_2
_geom_torsion_atom_site_label_3
_geom_torsion_atom_site_label_4
_geom_torsion
_geom_torsion_site_symmetry_1
_geom_torsion_site_symmetry_2
_geom_torsion_site_symmetry_3
_geom_torsion_site_symmetry_4
_geom_torsion_publ_flag
C42 Si1 N41 Si2 169.01(8) . . . . ?
C43 Si1 N41 Si2 50.42(11) . . . . ?
C44 Si1 N41 Si2 -71.53(11) . . . . ?
C42 Si1 N41 Ca1 -6.78(9) . . . . ?
C43 Si1 N41 Ca1 -125.37(8) . . . . ?
C44 Si1 N41 Ca1 112.68(8) . . . . ?
C45 Si2 N41 Si1 161.80(9) . . . . ?
C46 Si2 N41 Si1 -78.70(10) . . . . ?
C47 Si2 N41 Si1 41.24(12) . . . . ?
C45 Si2 N41 Ca1 -23.08(11) . . . . ?
C46 Si2 N41 Ca1 96.42(9) . . . . ?
C47 Si2 N41 Ca1 -143.65(9) . . . . ?
C6 N1 C2 C3 -178.79(13) . . . . ?
Ca1 N1 C2 C3 -2.18(19) . . . . ?
C6 N1 C2 C18 6.4(2) . . . . ?
Ca1 N1 C2 C18 -177.04(9) . . . . ?
N1 C2 C3 C4 -25.4(3) . . . . ?
C18 C2 C3 C4 149.79(16) . . . . ?
C24 N5 C4 C3 -161.42(14) . . . . ?
Ca1 N5 C4 C3 23.81(19) . . . . ?
C24 N5 C4 C21 15.9(2) . . . . ?
Ca1 N5 C4 C21 -158.87(10) . . . . ?
C2 C3 C4 N5 12.7(3) . . . . ?
C2 C3 C4 C21 -164.77(15) . . . . ?
C2 N1 C6 C7 -115.88(15) . . . . ?
Ca1 N1 C6 C7 67.23(14) . . . . ?
C2 N1 C6 C11 71.29(18) . . . . ?
Ca1 N1 C6 C11 -105.60(13) . . . . ?
C11 C6 C7 C8 1.5(2) . . . . ?
N1 C6 C7 C8 -171.43(13) . . . . ?
C11 C6 C7 C12 -177.54(13) . . . . ?
N1 C6 C7 C12 9.5(2) . . . . ?
C6 C7 C8 C9 -0.8(2) . . . . ?
C12 C7 C8 C9 178.29(14) . . . . ?
C7 C8 C9 C10 -0.4(2) . . . . ?
C8 C9 C10 C11 1.0(2) . . . . ?
C9 C10 C11 C6 -0.3(2) . . . . ?
C9 C10 C11 C15 178.54(14) . . . . ?
C7 C6 C11 C10 -1.0(2) . . . . ?
N1 C6 C11 C10 171.79(13) . . . . ?
C7 C6 C11 C15 -179.75(13) . . . . ?
N1 C6 C11 C15 -6.9(2) . . . . ?
C8 C7 C12 C14 55.76(18) . . . . ?
C6 C7 C12 C14 -125.15(15) . . . . ?
C8 C7 C12 C13 -67.42(18) . . . . ?
C6 C7 C12 C13 111.67(16) . . . . ?
C10 C11 C15 C17 -64.91(18) . . . . ?
C6 C11 C15 C17 113.82(16) . . . . ?
C10 C11 C15 C16 57.22(18) . . . . ?
C6 C11 C15 C16 -124.05(15) . . . . ?
N1 C2 C18 C20 -134.13(14) . . . . ?
C3 C2 C18 C20 50.53(17) . . . . ?
N1 C2 C18 C19 102.85(16) . . . . ?
C3 C2 C18 C19 -72.49(16) . . . . ?
N5 C4 C21 C23 121.58(15) . . . . ?
C3 C4 C21 C23 -60.83(17) . . . . ?
N5 C4 C21 C22 -113.92(16) . . . . ?
C3 C4 C21 C22 63.67(17) . . . . ?
C4 N5 C24 C29 -90.65(17) . . . . ?
Ca1 N5 C24 C29 84.21(15) . . . . ?
C4 N5 C24 C25 92.25(16) . . . . ?
Ca1 N5 C24 C25 -92.89(14) . . . . ?
C29 C24 C25 C26 -0.4(2) . . . . ?
N5 C24 C25 C26 176.71(13) . . . . ?
C29 C24 C25 C30 -177.50(14) . . . . ?
N5 C24 C25 C30 -0.4(2) . . . . ?
C24 C25 C26 C27 -0.4(2) . . . . ?
C30 C25 C26 C27 176.77(15) . . . . ?
C25 C26 C27 C28 0.6(2) . . . . ?
C26 C27 C28 C29 -0.1(2) . . . . ?
C27 C28 C29 C24 -0.7(2) . . . . ?
C27 C28 C29 C33 178.25(15) . . . . ?
C25 C24 C29 C28 1.0(2) . . . . ?
N5 C24 C29 C28 -176.07(13) . . . . ?
C25 C24 C29 C33 -177.97(14) . . . . ?
N5 C24 C29 C33 5.0(2) . . . . ?
C26 C25 C30 C32 -70.16(19) . . . . ?
C24 C25 C30 C32 106.88(17) . . . . ?
C26 C25 C30 C31 52.6(2) . . . . ?
C24 C25 C30 C31 -130.34(16) . . . . ?
C28 C29 C33 C35 68.42(19) . . . . ?
C24 C29 C33 C35 -112.65(16) . . . . ?
C28 C29 C33 C34 -55.47(19) . . . . ?
C24 C29 C33 C34 123.46(16) . . . . ?
C54 O51 C52 C53 -52.2(2) . . . . ?
Ca1 O51 C52 C53 129.47(13) . . . . ?
C52 O51 C54 C55 -60.4(2) . . . . ?
Ca1 O51 C54 C55 117.93(14) . . . . ?
C64 O63 C62 C61 179.2(5) . . . . ?
C62 O63 C64 C65 174.3(4) . . . . ?
C64A O63A C62A C61A 176.7(11) . . . . ?
C62A O63A C64A C65A 175.2(10) . . . . ?
